data_1516503
loop_
_publ_author_name
'Chan, Siu-Chung'
'England, Jason'
'Wieghardt, Karl'
'Wong, Chun-Yuen'

_publ_section_title
;
 Trapping of the putative 1,2-dinitrosoarene intermediate of benzofuroxan
 tautomerization by coordination at ruthenium and exploration of its redox
 non-innocence
;
_journal_issue 10
_journal_name_full 'Chemical Science'
_journal_page_first 3883
_journal_paper_doi 10.1039/C4SC01185F
_journal_volume 5
_journal_year 2014
_chemical_formula_sum 'C13 H18 Cl2 N2 O7 Ru S3'
_chemical_formula_weight 582.44
_chemical_name_systematic
; 
 ? 
;
_space_group_IT_number 14
_symmetry_cell_setting monoclinic
_symmetry_space_group_name_Hall '-P 2ybc'
_symmetry_space_group_name_H-M 'P 1 21/c 1'
_atom_sites_solution_hydrogens geom
_atom_sites_solution_primary direct
_atom_sites_solution_secondary difmap
_audit_creation_method SHELXL-97
_cell_angle_alpha 90.00
_cell_angle_beta 106.281(2)
_cell_angle_gamma 90.00
_cell_formula_units_Z 8
_cell_length_a 16.4668(3)
_cell_length_b 19.6645(3)
_cell_length_c 12.6551(3)
_cell_measurement_reflns_used 9855
_cell_measurement_temperature 133(2)
_cell_measurement_theta_max 29.1874
_cell_measurement_theta_min 3.1015
_cell_volume 3933.53(14)
_computing_structure_refinement 'SHELXL-97 (Sheldrick, 1997)'
_computing_structure_solution 'SHELXS-97 (Sheldrick, 1990)'
_diffrn_ambient_temperature 133(2)
_diffrn_detector_area_resol_mean 16.1270
_diffrn_measured_fraction_theta_full 0.965
_diffrn_measured_fraction_theta_max 0.965
_diffrn_measurement_device_type 'Xcalibur, Sapphire3, Gemini ultra'
_diffrn_measurement_method '\w scans'
_diffrn_radiation_monochromator graphite
_diffrn_radiation_source 'fine-focus sealed tube'
_diffrn_radiation_type MoK\a
_diffrn_radiation_wavelength 0.71073
_diffrn_reflns_av_R_equivalents 0.0222
_diffrn_reflns_av_sigmaI/netI 0.0281
_diffrn_reflns_limit_h_max 21
_diffrn_reflns_limit_h_min -21
_diffrn_reflns_limit_k_max 22
_diffrn_reflns_limit_k_min -25
_diffrn_reflns_limit_l_max 11
_diffrn_reflns_limit_l_min -16
_diffrn_reflns_number 21119
_diffrn_reflns_theta_full 27.50
_diffrn_reflns_theta_max 27.50
_diffrn_reflns_theta_min 3.16
_exptl_absorpt_coefficient_mu 1.428
_exptl_absorpt_correction_T_max 1.00000
_exptl_absorpt_correction_T_min 0.53906
_exptl_absorpt_correction_type multi-scan
_exptl_absorpt_process_details 'CrysAlisPro, Agilent Technologies, Version 1.171.35.21'
_exptl_crystal_colour Purple
_exptl_crystal_density_diffrn 1.967
_exptl_crystal_density_method 'not measured'
_exptl_crystal_description Block
_exptl_crystal_F_000 2336
_exptl_crystal_size_max 0.81
_exptl_crystal_size_mid 0.52
_exptl_crystal_size_min 0.03
_refine_diff_density_max 0.904
_refine_diff_density_min -0.581
_refine_diff_density_rms 0.088
_refine_ls_extinction_method none
_refine_ls_goodness_of_fit_ref 1.131
_refine_ls_hydrogen_treatment constr
_refine_ls_matrix_type full
_refine_ls_number_parameters 507
_refine_ls_number_reflns 8727
_refine_ls_number_restraints 0
_refine_ls_restrained_S_all 1.131
_refine_ls_R_factor_all 0.0362
_refine_ls_R_factor_gt 0.0272
_refine_ls_shift/su_max 0.001
_refine_ls_shift/su_mean 0.000
_refine_ls_structure_factor_coef Fsqd
_refine_ls_weighting_details 'calc w=1/[\s^2^(Fo^2^)+(0.0175P)^2^+4.7009P] where P=(Fo^2^+2Fc^2^)/3'
_refine_ls_weighting_scheme calc
_refine_ls_wR_factor_gt 0.0567
_refine_ls_wR_factor_ref 0.0613
_reflns_number_gt 7553
_reflns_number_total 8727
_reflns_threshold_expression >2sigma(I)
_cod_data_source_file c4sc01185f2.cif
_cod_data_source_block complex-1b
_cod_depositor_comments
;
The following automatic conversions were performed:

'_symmetry_cell_setting' value 'Monoclinic' changed to 'monoclinic'
according to
/usr/data/users/saulius/crontab/automatic-downloads/rss-feeds/RSC/lib/dictionaries/cif_core.dic
dictionary named 'cif_core.dic' version 2.4.2 from 2011-04-26.

Automatic conversion script
Id: cif_fix_values 2281 2013-09-26 08:29:07Z andrius 

 Adding full bibliography for 1516502--1516506.cif.
;
_cod_original_cell_volume 3933.53(13)
_cod_original_sg_symbol_H-M P21/c
_cod_database_code 1516503

loop_
_symmetry_equiv_pos_as_xyz
'x, y, z'
'-x, y+1/2, -z+1/2'
'-x, -y, -z'
'x, -y-1/2, z-1/2'

loop_
_atom_site_label
_atom_site_type_symbol
_atom_site_fract_x
_atom_site_fract_y
_atom_site_fract_z
_atom_site_U_iso_or_equiv
_atom_site_adp_type
_atom_site_occupancy
_atom_site_symmetry_multiplicity
_atom_site_calc_flag
_atom_site_refinement_flags
C1 C 0.10880(16) 0.36014(12) 0.1181(2) 0.0132(5) Uani 1 1 d .
C2 C 0.13479(16) 0.29312(12) 0.1438(2) 0.0130(5) Uani 1 1 d .
C3 C 0.07741(16) 0.24472(13) 0.1579(2) 0.0157(5) Uani 1 1 d .
H3 H 0.0944 0.2002 0.1765 0.019 Uiso 1 1 calc R
C4 C -0.00473(16) 0.26397(13) 0.1440(2) 0.0156(5) Uani 1 1 d .
H4 H -0.0438 0.2320 0.1533 0.019 Uiso 1 1 calc R
C5 C -0.03133(16) 0.33129(13) 0.1160(2) 0.0155(5) Uani 1 1 d .
C6 C 0.02638(16) 0.38079(13) 0.1043(2) 0.0151(5) Uani 1 1 d .
H6 H 0.0100 0.4257 0.0878 0.018 Uiso 1 1 calc R
C7 C -0.14729(19) 0.40803(15) 0.0632(3) 0.0343(8) Uani 1 1 d .
H7A H -0.1228 0.4414 0.1183 0.052 Uiso 1 1 calc R
H7B H -0.2076 0.4080 0.0495 0.052 Uiso 1 1 calc R
H7C H -0.1333 0.4188 -0.0036 0.052 Uiso 1 1 calc R
C8 C 0.26709(17) 0.41320(14) -0.1260(2) 0.0225(6) Uani 1 1 d .
H8A H 0.2692 0.4051 -0.2008 0.027 Uiso 1 1 calc R
H8B H 0.2189 0.4423 -0.1296 0.027 Uiso 1 1 calc R
C9 C 0.34694(17) 0.45024(14) -0.0641(2) 0.0219(6) Uani 1 1 d .
H9A H 0.3467 0.4955 -0.0946 0.026 Uiso 1 1 calc R
H9B H 0.3958 0.4262 -0.0738 0.026 Uiso 1 1 calc R
C10 C 0.46610(16) 0.43157(13) 0.1428(2) 0.0196(6) Uani 1 1 d .
H10A H 0.5022 0.4624 0.1167 0.024 Uiso 1 1 calc R
H10B H 0.4802 0.4362 0.2222 0.024 Uiso 1 1 calc R
C11 C 0.48493(16) 0.35937(13) 0.1152(2) 0.0173(5) Uani 1 1 d .
H11A H 0.5424 0.3478 0.1560 0.021 Uiso 1 1 calc R
H11B H 0.4806 0.3564 0.0374 0.021 Uiso 1 1 calc R
C12 C 0.38544(18) 0.24478(13) 0.0274(2) 0.0200(6) Uani 1 1 d .
H12A H 0.4369 0.2242 0.0192 0.024 Uiso 1 1 calc R
H12B H 0.3489 0.2084 0.0384 0.024 Uiso 1 1 calc R
C13 C 0.34175(18) 0.28205(14) -0.0777(2) 0.0225(6) Uani 1 1 d .
H13A H 0.3226 0.2493 -0.1368 0.027 Uiso 1 1 calc R
H13B H 0.3821 0.3121 -0.0971 0.027 Uiso 1 1 calc R
C14 C 0.11262(16) 0.71060(12) 0.6038(2) 0.0129(5) Uani 1 1 d .
C15 C 0.07706(15) 0.64684(12) 0.5698(2) 0.0122(5) Uani 1 1 d .
C16 C -0.00696(16) 0.63255(12) 0.5574(2) 0.0132(5) Uani 1 1 d .
H16 H -0.0294 0.5896 0.5363 0.016 Uiso 1 1 calc R
C17 C -0.05707(16) 0.68549(13) 0.5781(2) 0.0142(5) Uani 1 1 d .
C18 C -0.02204(16) 0.74999(12) 0.6109(2) 0.0146(5) Uani 1 1 d .
H18 H -0.0565 0.7846 0.6237 0.018 Uiso 1 1 calc R
C19 C 0.06207(16) 0.76260(13) 0.6242(2) 0.0146(5) Uani 1 1 d .
H19 H 0.0849 0.8052 0.6466 0.018 Uiso 1 1 calc R
C20 C -0.17871(17) 0.61481(13) 0.5310(3) 0.0249(6) Uani 1 1 d .
H20A H -0.1728 0.6046 0.4593 0.037 Uiso 1 1 calc R
H20B H -0.2377 0.6164 0.5276 0.037 Uiso 1 1 calc R
H20C H -0.1513 0.5802 0.5820 0.037 Uiso 1 1 calc R
C21 C 0.31000(17) 0.74085(13) 0.3979(2) 0.0189(6) Uani 1 1 d .
H21A H 0.3425 0.7258 0.3492 0.023 Uiso 1 1 calc R
H21B H 0.2853 0.7845 0.3712 0.023 Uiso 1 1 calc R
C22 C 0.36988(17) 0.75077(13) 0.5117(2) 0.0207(6) Uani 1 1 d .
H22A H 0.3470 0.7858 0.5491 0.025 Uiso 1 1 calc R
H22B H 0.4235 0.7672 0.5042 0.025 Uiso 1 1 calc R
C23 C 0.43594(16) 0.61772(14) 0.5163(2) 0.0214(6) Uani 1 1 d .
H23A H 0.4209 0.6332 0.4405 0.026 Uiso 1 1 calc R
H23B H 0.4971 0.6193 0.5446 0.026 Uiso 1 1 calc R
C24 C 0.40659(16) 0.54473(14) 0.5193(2) 0.0207(6) Uani 1 1 d .
H24A H 0.4371 0.5251 0.5896 0.025 Uiso 1 1 calc R
H24B H 0.4225 0.5194 0.4624 0.025 Uiso 1 1 calc R
C25 C 0.24414(17) 0.54182(13) 0.3543(2) 0.0182(5) Uani 1 1 d .
H25A H 0.2686 0.5087 0.3154 0.022 Uiso 1 1 calc R
H25B H 0.1846 0.5309 0.3400 0.022 Uiso 1 1 calc R
C26 C 0.25128(17) 0.61074(13) 0.3069(2) 0.0178(5) Uani 1 1 d .
H26A H 0.2140 0.6129 0.2325 0.021 Uiso 1 1 calc R
H26B H 0.3088 0.6174 0.3032 0.021 Uiso 1 1 calc R
Cl1 Cl 0.33685(4) 0.38775(3) 0.31394(5) 0.01744(13) Uani 1 1 d .
Cl2 Cl 0.29209(4) 0.58847(3) 0.74962(5) 0.02119(14) Uani 1 1 d .
Cl3 Cl 0.01379(4) 0.43733(3) 0.75113(5) 0.01964(14) Uani 1 1 d .
Cl4 Cl 0.50886(4) 0.11688(3) 0.26020(6) 0.01978(13) Uani 1 1 d .
N1 N 0.17578(13) 0.40540(10) 0.10857(17) 0.0139(4) Uani 1 1 d .
N2 N 0.22108(13) 0.28005(10) 0.15105(17) 0.0135(4) Uani 1 1 d .
N3 N 0.20028(13) 0.71571(10) 0.61311(16) 0.0131(4) Uani 1 1 d .
N4 N 0.13552(13) 0.59802(10) 0.54720(17) 0.0126(4) Uani 1 1 d .
O1 O 0.15814(12) 0.46625(9) 0.09790(17) 0.0215(4) Uani 1 1 d .
O2 O 0.24626(12) 0.22081(9) 0.17216(16) 0.0192(4) Uani 1 1 d .
O3 O -0.11445(11) 0.34202(10) 0.10106(17) 0.0217(4) Uani 1 1 d .
O4 O 0.23412(12) 0.77136(9) 0.64505(16) 0.0212(4) Uani 1 1 d .
O5 O 0.10856(11) 0.54033(8) 0.52225(16) 0.0186(4) Uani 1 1 d .
O6 O -0.14024(11) 0.67975(9) 0.56713(16) 0.0195(4) Uani 1 1 d .
O7 O -0.01945(14) 0.50418(10) 0.72460(18) 0.0329(5) Uani 1 1 d .
O8 O 0.05066(17) 0.43038(13) 0.86741(18) 0.0458(6) Uani 1 1 d .
O9 O -0.05238(13) 0.38814(10) 0.71188(19) 0.0316(5) Uani 1 1 d .
O10 O 0.07888(14) 0.42507(12) 0.6971(2) 0.0378(6) Uani 1 1 d .
O11 O 0.55286(14) 0.17629(10) 0.23808(18) 0.0288(5) Uani 1 1 d .
O12 O 0.53670(16) 0.05889(10) 0.21092(18) 0.0343(5) Uani 1 1 d .
O13 O 0.52801(15) 0.10657(11) 0.37718(17) 0.0332(5) Uani 1 1 d .
O14 O 0.41953(15) 0.12544(14) 0.2157(2) 0.0523(7) Uani 1 1 d .
Ru1 Ru 0.284164(12) 0.359346(9) 0.122628(16) 0.01108(5) Uani 1 1 d .
Ru2 Ru 0.249792(12) 0.633611(9) 0.567710(16) 0.01045(5) Uani 1 1 d .
S1 S 0.25084(4) 0.33224(3) -0.06497(5) 0.01659(13) Uani 1 1 d .
S2 S 0.35613(4) 0.45699(3) 0.08357(6) 0.01719(13) Uani 1 1 d .
S3 S 0.41207(4) 0.29860(3) 0.14867(5) 0.01452(13) Uani 1 1 d .
S4 S 0.22373(4) 0.67960(3) 0.38908(5) 0.01151(12) Uani 1 1 d .
S5 S 0.38934(4) 0.67541(3) 0.59731(5) 0.01617(13) Uani 1 1 d .
S6 S 0.29436(4) 0.53242(3) 0.50066(5) 0.01483(13) Uani 1 1 d .

loop_
_atom_site_aniso_label
_atom_site_aniso_U_11
_atom_site_aniso_U_22
_atom_site_aniso_U_33
_atom_site_aniso_U_23
_atom_site_aniso_U_13
_atom_site_aniso_U_12
C1 0.0166(12) 0.0135(11) 0.0098(12) -0.0006(9) 0.0042(10) -0.0024(10)
C2 0.0169(12) 0.0130(11) 0.0089(12) 0.0001(9) 0.0032(9) -0.0013(10)
C3 0.0228(13) 0.0129(12) 0.0107(12) 0.0007(10) 0.0034(10) -0.0024(10)
C4 0.0206(13) 0.0173(12) 0.0097(12) -0.0015(10) 0.0055(10) -0.0066(10)
C5 0.0162(12) 0.0189(12) 0.0122(12) -0.0031(10) 0.0051(10) -0.0013(10)
C6 0.0202(13) 0.0128(12) 0.0127(13) -0.0014(10) 0.0056(10) -0.0002(10)
C7 0.0197(14) 0.0228(15) 0.061(2) 0.0044(15) 0.0126(15) 0.0050(12)
C8 0.0216(14) 0.0250(14) 0.0195(14) 0.0106(12) 0.0032(11) 0.0020(12)
C9 0.0229(14) 0.0213(13) 0.0233(15) 0.0096(11) 0.0096(12) 0.0006(11)
C10 0.0138(12) 0.0203(13) 0.0251(15) -0.0015(11) 0.0059(11) -0.0031(10)
C11 0.0133(12) 0.0213(13) 0.0177(13) 0.0011(11) 0.0049(10) 0.0027(10)
C12 0.0241(14) 0.0154(12) 0.0202(14) -0.0043(11) 0.0057(11) 0.0050(11)
C13 0.0294(15) 0.0228(14) 0.0153(14) -0.0059(11) 0.0064(12) 0.0047(12)
C14 0.0167(12) 0.0142(11) 0.0081(12) 0.0002(9) 0.0041(9) 0.0005(10)
C15 0.0145(11) 0.0144(12) 0.0089(11) 0.0027(9) 0.0051(9) 0.0014(10)
C16 0.0175(12) 0.0117(11) 0.0115(12) 0.0024(9) 0.0058(10) -0.0002(10)
C17 0.0148(12) 0.0174(12) 0.0114(12) 0.0033(10) 0.0053(10) 0.0001(10)
C18 0.0193(13) 0.0136(12) 0.0124(12) 0.0002(10) 0.0066(10) 0.0040(10)
C19 0.0225(13) 0.0130(11) 0.0088(12) -0.0004(9) 0.0051(10) -0.0007(10)
C20 0.0181(13) 0.0162(13) 0.0443(19) 0.0016(12) 0.0152(13) -0.0021(11)
C21 0.0208(13) 0.0155(12) 0.0210(14) 0.0042(11) 0.0069(11) -0.0049(10)
C22 0.0215(13) 0.0167(13) 0.0241(15) 0.0012(11) 0.0068(12) -0.0071(11)
C23 0.0122(12) 0.0254(14) 0.0273(16) 0.0001(12) 0.0069(11) 0.0001(11)
C24 0.0125(12) 0.0245(14) 0.0249(15) 0.0037(12) 0.0047(11) 0.0052(11)
C25 0.0207(13) 0.0152(12) 0.0158(13) -0.0026(10) 0.0002(10) 0.0031(10)
C26 0.0226(13) 0.0163(12) 0.0147(13) -0.0020(10) 0.0056(11) 0.0032(11)
Cl1 0.0215(3) 0.0160(3) 0.0149(3) -0.0030(2) 0.0051(2) 0.0015(2)
Cl2 0.0235(3) 0.0246(3) 0.0143(3) 0.0075(3) 0.0034(3) 0.0016(3)
Cl3 0.0231(3) 0.0140(3) 0.0188(3) -0.0002(2) 0.0010(3) -0.0016(2)
Cl4 0.0225(3) 0.0156(3) 0.0232(3) 0.0019(3) 0.0096(3) 0.0004(2)
N1 0.0168(10) 0.0119(10) 0.0129(11) 0.0007(8) 0.0042(8) -0.0008(8)
N2 0.0159(10) 0.0135(10) 0.0097(10) -0.0001(8) 0.0014(8) -0.0001(8)
N3 0.0173(10) 0.0142(10) 0.0080(10) 0.0003(8) 0.0040(8) -0.0025(8)
N4 0.0171(10) 0.0112(10) 0.0103(10) 0.0022(8) 0.0051(8) 0.0004(8)
O1 0.0211(10) 0.0096(8) 0.0338(12) 0.0040(8) 0.0075(9) 0.0012(7)
O2 0.0221(9) 0.0099(8) 0.0238(10) 0.0044(7) 0.0033(8) 0.0017(7)
O3 0.0159(9) 0.0211(9) 0.0304(11) 0.0014(8) 0.0102(8) -0.0014(8)
O4 0.0201(9) 0.0168(9) 0.0265(11) -0.0102(8) 0.0063(8) -0.0058(8)
O5 0.0194(9) 0.0104(8) 0.0274(11) -0.0031(8) 0.0090(8) -0.0017(7)
O6 0.0154(9) 0.0161(9) 0.0298(11) -0.0005(8) 0.0111(8) 0.0013(7)
O7 0.0448(13) 0.0140(10) 0.0364(13) -0.0022(9) 0.0058(11) 0.0044(9)
O8 0.0594(16) 0.0508(15) 0.0193(12) 0.0061(11) -0.0017(11) -0.0091(13)
O9 0.0282(11) 0.0204(10) 0.0414(14) 0.0017(9) 0.0020(10) -0.0085(9)
O10 0.0327(12) 0.0380(13) 0.0469(15) -0.0049(11) 0.0179(11) 0.0006(10)
O11 0.0373(12) 0.0165(10) 0.0395(13) -0.0001(9) 0.0218(10) -0.0049(9)
O12 0.0651(16) 0.0159(10) 0.0278(12) -0.0025(9) 0.0229(11) 0.0007(10)
O13 0.0509(14) 0.0335(12) 0.0201(11) -0.0040(9) 0.0181(10) -0.0036(11)
O14 0.0240(12) 0.0556(16) 0.072(2) 0.0260(15) 0.0047(12) 0.0009(11)
Ru1 0.01216(9) 0.00860(9) 0.01251(10) 0.00038(7) 0.00351(7) -0.00013(7)
Ru2 0.01038(9) 0.01068(9) 0.01045(10) 0.00086(7) 0.00315(7) 0.00033(7)
S1 0.0182(3) 0.0166(3) 0.0134(3) 0.0011(2) 0.0018(2) -0.0005(3)
S2 0.0170(3) 0.0108(3) 0.0249(4) 0.0006(3) 0.0078(3) -0.0012(2)
S3 0.0165(3) 0.0127(3) 0.0137(3) -0.0004(2) 0.0032(2) 0.0030(2)
S4 0.0131(3) 0.0097(3) 0.0117(3) 0.0007(2) 0.0032(2) 0.0008(2)
S5 0.0139(3) 0.0193(3) 0.0141(3) 0.0002(3) 0.0019(2) -0.0036(2)
S6 0.0140(3) 0.0121(3) 0.0183(3) 0.0022(2) 0.0043(2) 0.0030(2)

loop_
_atom_type_symbol
_atom_type_description
_atom_type_scat_dispersion_real
_atom_type_scat_dispersion_imag
_atom_type_scat_source
C C 0.0033 0.0016 'International Tables Vol C Tables 4.2.6.8 and 6.1.1.4'
H H 0.0000 0.0000 'International Tables Vol C Tables 4.2.6.8 and 6.1.1.4'
N N 0.0061 0.0033 'International Tables Vol C Tables 4.2.6.8 and 6.1.1.4'
O O 0.0106 0.0060 'International Tables Vol C Tables 4.2.6.8 and 6.1.1.4'
S S 0.1246 0.1234 'International Tables Vol C Tables 4.2.6.8 and 6.1.1.4'
Cl Cl 0.1484 0.1585 'International Tables Vol C Tables 4.2.6.8 and 6.1.1.4'
Ru Ru -1.2594 0.8363 'International Tables Vol C Tables 4.2.6.8 and 6.1.1.4'

loop_
_geom_angle_atom_site_label_1
_geom_angle_atom_site_label_2
_geom_angle_atom_site_label_3
_geom_angle
C6 C1 C2 122.3(2)
C6 C1 N1 123.6(2)
C2 C1 N1 114.1(2)
C3 C2 C1 120.2(2)
C3 C2 N2 124.9(2)
C1 C2 N2 114.9(2)
C4 C3 C2 118.6(2)
C3 C4 C5 121.3(2)
O3 C5 C6 124.9(2)
O3 C5 C4 114.5(2)
C6 C5 C4 120.6(2)
C1 C6 C5 117.1(2)
C9 C8 S1 114.20(19)
C8 C9 S2 111.92(19)
C11 C10 S2 113.94(18)
C10 C11 S3 111.71(18)
C13 C12 S3 113.82(18)
C12 C13 S1 112.42(19)
C19 C14 C15 119.8(2)
C19 C14 N3 125.6(2)
C15 C14 N3 114.7(2)
C16 C15 C14 122.6(2)
C16 C15 N4 123.1(2)
C14 C15 N4 114.3(2)
C15 C16 C17 117.0(2)
O6 C17 C16 123.8(2)
O6 C17 C18 115.4(2)
C16 C17 C18 120.8(2)
C19 C18 C17 121.1(2)
C18 C19 C14 118.8(2)
C22 C21 S4 115.35(18)
C21 C22 S5 115.01(18)
C24 C23 S5 112.63(19)
C23 C24 S6 116.30(18)
C26 C25 S6 115.83(18)
C25 C26 S4 112.35(19)
O7 Cl3 O8 110.72(14)
O7 Cl3 O9 109.57(13)
O8 Cl3 O9 110.66(14)
O7 Cl3 O10 109.19(14)
O8 Cl3 O10 108.27(15)
O9 Cl3 O10 108.38(14)
O14 Cl4 O12 109.94(16)
O14 Cl4 O13 109.03(16)
O12 Cl4 O13 109.31(13)
O14 Cl4 O11 110.20(14)
O12 Cl4 O11 108.67(13)
O13 Cl4 O11 109.67(13)
O1 N1 C1 116.4(2)
O1 N1 Ru1 129.72(17)
C1 N1 Ru1 113.77(15)
O2 N2 C2 116.8(2)
O2 N2 Ru1 128.59(17)
C2 N2 Ru1 114.55(15)
O4 N3 C14 116.3(2)
O4 N3 Ru2 129.29(17)
C14 N3 Ru2 114.41(16)
O5 N4 C15 116.9(2)
O5 N4 Ru2 129.08(17)
C15 N4 Ru2 113.96(15)
C5 O3 C7 117.5(2)
C17 O6 C20 116.9(2)
N2 Ru1 N1 82.46(8)
N2 Ru1 S1 91.10(6)
N1 Ru1 S1 93.69(6)
N2 Ru1 S3 94.00(6)
N1 Ru1 S3 175.89(6)
S1 Ru1 S3 88.44(2)
N2 Ru1 S2 177.93(6)
N1 Ru1 S2 95.85(6)
S1 Ru1 S2 87.82(2)
S3 Ru1 S2 87.74(2)
N2 Ru1 Cl1 93.46(6)
N1 Ru1 Cl1 92.66(6)
S1 Ru1 Cl1 172.62(2)
S3 Ru1 Cl1 85.46(2)
S2 Ru1 Cl1 87.79(2)
N4 Ru2 N3 82.54(8)
N4 Ru2 S6 92.02(6)
N3 Ru2 S6 173.75(6)
N4 Ru2 S4 95.75(6)
N3 Ru2 S4 89.22(6)
S6 Ru2 S4 88.28(2)
N4 Ru2 S5 178.47(6)
N3 Ru2 S5 97.60(6)
S6 Ru2 S5 87.93(2)
S4 Ru2 S5 85.78(2)
N4 Ru2 Cl2 90.27(6)
N3 Ru2 Cl2 93.23(6)
S6 Ru2 Cl2 89.83(2)
S4 Ru2 Cl2 173.75(2)
S5 Ru2 Cl2 88.20(2)
C8 S1 C13 102.25(13)
C8 S1 Ru1 102.14(10)
C13 S1 Ru1 104.24(9)
C10 S2 C9 100.82(13)
C10 S2 Ru1 100.84(9)
C9 S2 Ru1 104.43(9)
C12 S3 C11 101.82(13)
C12 S3 Ru1 100.51(9)
C11 S3 Ru1 104.77(8)
C26 S4 C21 101.98(13)
C26 S4 Ru2 104.58(9)
C21 S4 Ru2 105.20(9)
C22 S5 C23 101.75(13)
C22 S5 Ru2 100.85(9)
C23 S5 Ru2 103.65(9)
C24 S6 C25 106.00(13)
C24 S6 Ru2 104.42(9)
C25 S6 Ru2 100.52(8)

loop_
_geom_bond_atom_site_label_1
_geom_bond_atom_site_label_2
_geom_bond_distance
C1 C6 1.380(3)
C1 C2 1.396(3)
C1 N1 1.448(3)
C2 C3 1.387(3)
C2 N2 1.421(3)
C3 C4 1.368(4)
C4 C5 1.408(4)
C5 O3 1.345(3)
C5 C6 1.397(4)
C7 O3 1.436(3)
C8 C9 1.515(4)
C8 S1 1.822(3)
C9 S2 1.836(3)
C10 C11 1.515(4)
C10 S2 1.825(3)
C11 S3 1.825(3)
C12 C13 1.513(4)
C12 S3 1.814(3)
C13 S1 1.837(3)
C14 C19 1.388(3)
C14 C15 1.400(3)
C14 N3 1.418(3)
C15 C16 1.377(3)
C15 N4 1.444(3)
C16 C17 1.398(3)
C17 O6 1.342(3)
C17 C18 1.407(3)
C18 C19 1.370(4)
C20 O6 1.442(3)
C21 C22 1.513(4)
C21 S4 1.842(3)
C22 S5 1.810(3)
C23 C24 1.518(4)
C23 S5 1.835(3)
C24 S6 1.813(3)
C25 C26 1.499(4)
C25 S6 1.814(3)
C26 S4 1.840(3)
Cl1 Ru1 2.3976(6)
Cl2 Ru2 2.3819(6)
Cl3 O7 1.427(2)
Cl3 O8 1.432(2)
Cl3 O9 1.437(2)
Cl3 O10 1.444(2)
Cl4 O14 1.430(2)
Cl4 O12 1.435(2)
Cl4 O13 1.439(2)
Cl4 O11 1.443(2)
N1 O1 1.230(3)
N1 Ru1 1.964(2)
N2 O2 1.240(3)
N2 Ru1 1.962(2)
N3 O4 1.243(3)
N3 Ru2 1.966(2)
N4 O5 1.227(3)
N4 Ru2 1.956(2)
Ru1 S1 2.3433(7)
Ru1 S3 2.3627(6)
Ru1 S2 2.3799(6)
Ru2 S6 2.3596(6)
Ru2 S4 2.3598(6)
Ru2 S5 2.3693(6)
